data_4000763
loop_
_publ_author_name
'Wang, Shuao'
'Alekseev, Evgeny V.'
'Diwu, Juan'
'Miller, Hannah M.'
'Oliver, Allen G.'
'Liu, Guokui'
'Depmeier, Wulf'
'Albrecht-Schmitt, Thomas E.'

_publ_section_title
;
 Functionalization of Borate Networks by the Incorporation of Fluoride:
 Syntheses, Crystal Structures, and Nonlinear Optical Properties of Novel
 Actinide Fluoroborates
;
_journal_issue 11
_journal_name_full 'Chemistry of Materials'
_journal_page_first 2931
_journal_paper_doi 10.1021/cm2004984
_journal_volume 23
_journal_year 2011
_chemical_formula_moiety Na[(UO2)B5O8(OH)F](H2O)
_chemical_formula_sum 'B5 F Na O12 U'
_chemical_formula_weight 526.07
_chemical_melting_point ?
_chemical_name_common 'Sodium Uranyl Fluoroborate Hydrate'
_chemical_name_systematic
; 
 ? 
;
_space_group_IT_number 9
_symmetry_cell_setting monoclinic
_symmetry_space_group_name_Hall 'C -2yc'
_symmetry_space_group_name_H-M 'C 1 c 1'
_atom_sites_solution_hydrogens none
_atom_sites_solution_primary direct
_atom_sites_solution_secondary difmap
_audit_creation_method SHELXL-97
_cell_angle_alpha 90.00
_cell_angle_beta 104.634(2)
_cell_angle_gamma 90.00
_cell_formula_units_Z 4
_cell_length_a 11.1850(18)
_cell_length_b 6.4007(10)
_cell_length_c 14.191(2)
_cell_measurement_reflns_used 2210
_cell_measurement_temperature 293(2)
_cell_measurement_theta_max 27.55
_cell_measurement_theta_min 2.97
_cell_volume 983.0(3)
_computing_cell_refinement 'smart saint'
_computing_data_collection smart
_computing_data_reduction SAINT
_computing_molecular_graphics 'SHELXP-97 (Sheldrick, 1997)'
_computing_publication_material 'SHELXCIF-97 (Sheldrick, 2000)'
_computing_structure_refinement 'SHELXL-97 (Sheldrick, 1997)'
_computing_structure_solution 'SHELXS-97 (Sheldrick, 1990)'
_diffrn_ambient_temperature 293(2)
_diffrn_detector_area_resol_mean 0
_diffrn_measured_fraction_theta_full 0.993
_diffrn_measured_fraction_theta_max 0.993
_diffrn_measurement_device_type 'BRUKER apex II'
_diffrn_measurement_method '0.5 wide w/ exposures'
_diffrn_radiation_monochromator 'Quazar optics'
_diffrn_radiation_source 'Imus microfocused'
_diffrn_radiation_type MoK\a
_diffrn_radiation_wavelength 0.71073
_diffrn_reflns_av_R_equivalents 0.0249
_diffrn_reflns_av_sigmaI/netI 0.0471
_diffrn_reflns_limit_h_max 14
_diffrn_reflns_limit_h_min -14
_diffrn_reflns_limit_k_max 8
_diffrn_reflns_limit_k_min -8
_diffrn_reflns_limit_l_max 18
_diffrn_reflns_limit_l_min -18
_diffrn_reflns_number 5356
_diffrn_reflns_theta_full 27.55
_diffrn_reflns_theta_max 27.55
_diffrn_reflns_theta_min 2.97
_exptl_absorpt_coefficient_mu 16.639
_exptl_absorpt_correction_T_max 0.847
_exptl_absorpt_correction_T_min 0.555
_exptl_absorpt_correction_type numerical
_exptl_absorpt_process_details SHELTXPREP
_exptl_crystal_colour Yellow-green
_exptl_crystal_density_diffrn 3.555
_exptl_crystal_density_meas ?
_exptl_crystal_density_method 'not measured'
_exptl_crystal_description Tablet
_exptl_crystal_F_000 932
_exptl_crystal_size_max 0.036
_exptl_crystal_size_mid 0.036
_exptl_crystal_size_min 0.010
_refine_diff_density_max 1.131
_refine_diff_density_min -0.634
_refine_diff_density_rms 0.127
_refine_ls_abs_structure_details 'Flack H D (1983), Acta Cryst. A39, 876-881'
_refine_ls_abs_structure_Flack 0.025(5)
_refine_ls_extinction_method none
_refine_ls_goodness_of_fit_ref 0.772
_refine_ls_hydrogen_treatment none
_refine_ls_matrix_type full
_refine_ls_number_parameters 184
_refine_ls_number_reflns 2210
_refine_ls_number_restraints 14
_refine_ls_restrained_S_all 0.770
_refine_ls_R_factor_all 0.0177
_refine_ls_R_factor_gt 0.0164
_refine_ls_shift/su_max 0.000
_refine_ls_shift/su_mean 0.000
_refine_ls_structure_factor_coef Fsqd
_refine_ls_weighting_details 'calc w=1/[\s^2^(Fo^2^)+(0.0000P)^2^+0.0000P] where P=(Fo^2^+2Fc^2^)/3'
_refine_ls_weighting_scheme calc
_refine_ls_wR_factor_gt 0.0342
_refine_ls_wR_factor_ref 0.0347
_reflns_number_gt 2132
_reflns_number_total 2210
_reflns_threshold_expression >2sigma(I)
_cod_data_source_file cm2004984_si_001.cif
_cod_data_source_block NaUBOF-1
_cod_depositor_comments
;
The following automatic conversions were performed:

'_chemical_melting_point' value 'N/A' was changed to '?' - the value
is undefined or not given.

'_symmetry_cell_setting' value
'Monoclinic' changed to 'monoclinic' according to
/home/saulius/struct/CIF-dictionaries/cif_core.dic dictionary named
'cif_core.dic' version 2.4.1 from 2010-06-29.

Automatic conversion script
Id: cif_fix_values 1715 2011-07-08 13:25:40Z adriana 

The following automatic conversions were performed:

'_exptl_crystal_density_meas' value 'N/A' was changed to '?' - the
value is perceived as not measured.

Automatic conversion script
Id: cif_fix_values 3008 2015-01-20 13:52:24Z robertas 
;
_cod_original_sg_symbol_H-M Cc
_cod_database_code 4000763

loop_
_symmetry_equiv_pos_as_xyz
'x, y, z'
'x, -y, z+1/2'
'x+1/2, y+1/2, z'
'x+1/2, -y+1/2, z+1/2'

loop_
_atom_site_label
_atom_site_type_symbol
_atom_site_fract_x
_atom_site_fract_y
_atom_site_fract_z
_atom_site_U_iso_or_equiv
_atom_site_adp_type
_atom_site_occupancy
_atom_site_symmetry_multiplicity
_atom_site_calc_flag
_atom_site_refinement_flags
U1 U 0.37730(2) 0.038804(17) 0.30639(2) 0.00595(3) Uani 1 1 d .
Na1 Na 0.54273(14) 0.3447(3) 0.53698(12) 0.0130(4) Uani 1 1 d .
B1 B 0.6567(4) 0.1458(8) 0.7637(3) 0.0064(10) Uani 1 1 d U
B2 B 0.6491(4) -0.1903(7) 0.8608(3) 0.0081(10) Uani 1 1 d .
B3 B 0.3406(4) -0.4241(7) 0.3382(3) 0.0051(9) Uani 1 1 d U
B4 B 0.0491(4) 0.0430(7) 0.3128(3) 0.0074(10) Uani 1 1 d .
B5 B 0.3024(4) -0.4242(7) 0.5018(3) 0.0095(10) Uani 1 1 d .
O1 O 0.3755(3) 0.5216(4) 0.4420(2) 0.0091(6) Uani 1 1 d .
O2 O 0.4467(2) -0.3346(4) 0.3089(2) 0.0075(6) Uani 1 1 d .
O3 O 0.1504(2) 0.1302(5) 0.2911(2) 0.0090(7) Uani 1 1 d .
O4 O 0.2891(2) 0.3894(4) 0.2798(2) 0.0070(6) Uani 1 1 d .
O5 O 0.5439(3) -0.3384(4) 0.8361(2) 0.0065(6) Uani 1 1 d .
O6 O 0.4138(3) 0.0506(5) 0.4361(2) 0.0071(9) Uani 1 1 d .
O7 O 0.3422(4) 0.0266(5) 0.1795(3) 0.0128(10) Uani 1 1 d .
O8 O 0.6922(2) 0.1755(4) 0.4679(2) 0.0079(6) Uani 1 1 d .
O9 O 0.5949(3) 0.0084(4) 0.8183(2) 0.0069(6) Uani 1 1 d .
O10 O 0.2508(3) -0.2531(5) 0.3186(2) 0.0084(6) Uani 1 1 d .
O11 O 0.3487(3) 0.5135(4) 0.5977(2) 0.0131(7) Uani 1 1 d .
O1W O 0.6358(3) 0.6703(5) 0.5331(3) 0.0346(10) Uani 1 1 d .
F1 F 0.5998(2) 0.1272(4) 0.66184(16) 0.0110(5) Uani 1 1 d .

loop_
_atom_site_aniso_label
_atom_site_aniso_U_11
_atom_site_aniso_U_22
_atom_site_aniso_U_33
_atom_site_aniso_U_23
_atom_site_aniso_U_13
_atom_site_aniso_U_12
U1 0.00418(5) 0.00461(5) 0.00910(5) 0.00005(16) 0.00174(4) -0.00022(16)
Na1 0.0115(8) 0.0122(9) 0.0145(8) 0.0021(7) 0.0016(7) 0.0048(6)
B1 0.0020(18) 0.012(2) 0.0050(18) -0.0039(16) -0.0004(15) -0.0009(16)
B2 0.012(2) 0.006(2) 0.009(2) 0.0005(17) 0.0069(18) 0.0015(17)
B3 0.0055(18) 0.002(2) 0.0091(19) -0.0015(15) 0.0043(15) 0.0003(15)
B4 0.010(2) 0.006(2) 0.005(2) -0.0020(17) 0.0016(17) -0.0003(17)
B5 0.008(2) 0.010(2) 0.010(2) -0.0020(17) 0.0011(17) -0.0018(17)
O1 0.0085(13) 0.0084(14) 0.0090(15) -0.0003(11) -0.0001(11) 0.0021(11)
O2 0.0040(13) 0.0038(14) 0.0144(15) -0.0010(12) 0.0021(11) 0.0002(11)
O3 0.0035(13) 0.0058(14) 0.0181(16) 0.0014(13) 0.0035(12) 0.0005(12)
O4 0.0055(12) 0.0069(13) 0.0096(13) -0.0001(11) 0.0039(10) -0.0019(11)
O5 0.0019(13) 0.0054(14) 0.0130(15) -0.0010(11) 0.0035(12) 0.0005(11)
O6 0.0051(15) 0.0151(18) 0.0011(15) -0.0016(12) 0.0006(12) 0.0010(12)
O7 0.0131(19) 0.0031(17) 0.023(2) 0.0032(14) 0.0049(17) 0.0026(14)
O8 0.0057(12) 0.0107(14) 0.0077(13) 0.0014(11) 0.0022(11) 0.0000(10)
O9 0.0073(13) 0.0022(14) 0.0107(14) 0.0023(11) 0.0014(11) 0.0027(11)
O10 0.0042(12) 0.0089(14) 0.0125(15) -0.0008(11) 0.0028(11) -0.0004(11)
O11 0.0105(14) 0.0143(16) 0.0132(16) 0.0023(12) 0.0005(12) 0.0044(11)
O1W 0.0269(19) 0.0177(19) 0.054(2) 0.0119(17) 0.0006(18) -0.0004(16)
F1 0.0097(11) 0.0141(12) 0.0095(11) 0.0012(10) 0.0031(9) -0.0008(10)

loop_
_atom_type_symbol
_atom_type_description
_atom_type_scat_dispersion_real
_atom_type_scat_dispersion_imag
_atom_type_scat_source
B B 0.0013 0.0007 'International Tables Vol C Tables 4.2.6.8 and 6.1.1.4'
O O 0.0106 0.0060 'International Tables Vol C Tables 4.2.6.8 and 6.1.1.4'
F F 0.0171 0.0103 'International Tables Vol C Tables 4.2.6.8 and 6.1.1.4'
Na Na 0.0362 0.0249 'International Tables Vol C Tables 4.2.6.8 and 6.1.1.4'
U U -9.6767 9.6646 'International Tables Vol C Tables 4.2.6.8 and 6.1.1.4'

loop_
_geom_angle_atom_site_label_1
_geom_angle_atom_site_label_2
_geom_angle_atom_site_label_3
_geom_angle
_geom_angle_site_symmetry_1
_geom_angle_site_symmetry_3
O7 U1 O6 179.7(2) . .
O7 U1 O10 93.29(15) . .
O6 U1 O10 86.73(13) . .
O7 U1 O9 91.53(16) . 2_554
O6 U1 O9 88.23(14) . 2_554
O10 U1 O9 120.30(9) . 2_554
O7 U1 O4 84.55(13) . .
O6 U1 O4 95.67(12) . .
O10 U1 O4 120.60(9) . .
O9 U1 O4 119.10(9) 2_554 .
O7 U1 O2 87.73(14) . .
O6 U1 O2 92.06(13) . .
O10 U1 O2 55.80(10) . .
O9 U1 O2 65.02(9) 2_554 .
O4 U1 O2 171.31(9) . .
O7 U1 O3 87.88(16) . .
O6 U1 O3 92.36(13) . .
O10 U1 O3 65.80(10) . .
O9 U1 O3 173.90(10) 2_554 .
O4 U1 O3 54.80(9) . .
O2 U1 O3 121.01(9) . .
O7 U1 O5 99.43(15) . 2_554
O6 U1 O5 80.53(13) . 2_554
O10 U1 O5 166.25(9) . 2_554
O9 U1 O5 54.55(9) 2_554 2_554
O4 U1 O5 66.26(9) . 2_554
O2 U1 O5 119.18(9) . 2_554
O3 U1 O5 119.57(9) . 2_554
O7 U1 B3 96.08(14) . .
O6 U1 B3 83.81(14) . .
O10 U1 B3 28.08(11) . .
O9 U1 B3 92.25(11) 2_554 .
O4 U1 B3 148.64(11) . .
O2 U1 B3 28.71(11) . .
O3 U1 B3 93.85(11) . .
O5 U1 B3 143.39(10) 2_554 .
O7 U1 B2 102.85(17) . 2_554
O6 U1 B2 76.99(15) . 2_554
O10 U1 B2 142.46(11) . 2_554
O9 U1 B2 27.58(11) 2_554 2_554
O4 U1 B2 94.79(11) . 2_554
O2 U1 B2 90.81(11) . 2_554
O3 U1 B2 147.06(11) . 2_554
O5 U1 B2 28.54(10) 2_554 2_554
B3 U1 B2 115.40(12) . 2_554
O7 U1 Na1 146.31(13) . .
O6 U1 Na1 33.70(11) . .
O10 U1 Na1 120.22(7) . .
O9 U1 Na1 75.25(7) 2_554 .
O4 U1 Na1 75.71(7) . .
O2 U1 Na1 112.98(7) . .
O3 U1 Na1 102.03(7) . .
O5 U1 Na1 47.65(7) 2_554 .
B3 U1 Na1 114.97(9) . .
B2 U1 Na1 53.11(9) 2_554 .
F1 Na1 O1 143.35(12) . .
F1 Na1 O1W 122.62(13) . .
O1 Na1 O1W 81.28(12) . .
F1 Na1 O8 87.35(10) . .
O1 Na1 O8 121.91(12) . .
O1W Na1 O8 91.85(14) . .
F1 Na1 O6 89.60(11) . .
O1 Na1 O6 77.10(11) . .
O1W Na1 O6 146.03(15) . .
O8 Na1 O6 78.05(12) . .
F1 Na1 O11 94.98(10) . .
O1 Na1 O11 53.32(11) . .
O1W Na1 O11 92.78(13) . .
O8 Na1 O11 172.61(11) . .
O6 Na1 O11 94.94(12) . .
F1 Na1 O5 135.78(11) . 2_554
O1 Na1 O5 68.36(10) . 2_554
O1W Na1 O5 82.78(13) . 2_554
O8 Na1 O5 53.56(9) . 2_554
O6 Na1 O5 65.02(11) . 2_554
O11 Na1 O5 121.43(10) . 2_554
F1 Na1 B5 120.52(13) . 1_565
O1 Na1 B5 25.84(12) . 1_565
O1W Na1 B5 86.67(14) . 1_565
O8 Na1 B5 147.44(13) . 1_565
O6 Na1 B5 85.17(12) . 1_565
O11 Na1 B5 27.48(11) . 1_565
O5 Na1 B5 94.07(12) 2_554 1_565
F1 Na1 U1 109.80(8) . .
O1 Na1 U1 67.03(8) . .
O1W Na1 U1 123.59(12) . .
O8 Na1 U1 70.06(7) . .
O6 Na1 U1 22.61(8) . .
O11 Na1 U1 102.57(8) . .
O5 Na1 U1 42.99(6) 2_554 .
B5 Na1 U1 83.78(9) 1_565 .
F1 B1 O9 109.7(3) . .
F1 B1 O4 108.8(3) . 4
O9 B1 O4 115.0(3) . 4
F1 B1 O3 107.8(3) . 4
O9 B1 O3 112.4(3) . 4
O4 B1 O3 102.7(3) 4 4
O10 B2 O9 109.2(4) 4_545 .
O10 B2 O8 110.6(3) 4_545 2
O9 B2 O8 111.1(3) . 2
O10 B2 O5 113.5(3) 4_545 .
O9 B2 O5 103.6(3) . .
O8 B2 O5 108.5(3) 2 .
O10 B2 U1 142.5(3) 4_545 2
O9 B2 U1 49.49(18) . 2
O8 B2 U1 106.3(2) 2 2
O5 B2 U1 58.05(19) . 2
O10 B3 O1 111.3(3) . 1_545
O10 B3 O2 102.7(3) . .
O1 B3 O2 110.3(3) 1_545 .
O10 B3 O4 110.2(3) . 1_545
O1 B3 O4 109.7(3) 1_545 1_545
O2 B3 O4 112.6(3) . 1_545
O10 B3 U1 49.84(17) . .
O1 B3 U1 111.6(2) 1_545 .
O2 B3 U1 55.16(17) . .
O4 B3 U1 138.5(3) 1_545 .
O5 B4 O3 122.6(4) 4_444 .
O5 B4 O2 118.2(4) 4_444 3_455
O3 B4 O2 119.2(4) . 3_455
O8 B5 O1 122.0(4) 3_445 1_545
O8 B5 O11 124.2(4) 3_445 1_545
O1 B5 O11 113.8(4) 1_545 1_545
O8 B5 Na1 169.3(3) 3_445 1_545
O1 B5 Na1 47.52(19) 1_545 1_545
O11 B5 Na1 66.3(2) 1_545 1_545
B5 O1 B3 121.0(3) 1_565 1_565
B5 O1 Na1 106.6(3) 1_565 .
B3 O1 Na1 132.3(3) 1_565 .
B4 O2 B3 119.3(3) 3_545 .
B4 O2 U1 142.5(3) 3_545 .
B3 O2 U1 96.1(2) . .
B4 O3 B1 123.2(3) . 4_454
B4 O3 U1 138.5(3) . .
B1 O3 U1 97.5(2) 4_454 .
B1 O4 B3 116.6(3) 4_454 1_565
B1 O4 U1 103.7(2) 4_454 .
B3 O4 U1 124.6(2) 1_565 .
B4 O5 B2 126.5(3) 4_545 .
B4 O5 U1 137.5(2) 4_545 2
B2 O5 U1 93.4(2) . 2
B4 O5 Na1 104.0(2) 4_545 2
B2 O5 Na1 88.7(2) . 2
U1 O5 Na1 89.36(9) 2 2
U1 O6 Na1 123.69(17) . .
B5 O8 B2 115.1(3) 3 2_554
B5 O8 Na1 136.7(3) 3 .
B2 O8 Na1 108.2(2) 2_554 .
B1 O9 B2 122.6(3) . .
B1 O9 U1 130.0(2) . 2
B2 O9 U1 102.9(2) . 2
B2 O10 B3 107.8(3) 4_444 .
B2 O10 U1 140.0(3) 4_444 .
B3 O10 U1 102.1(2) . .
B5 O11 Na1 86.2(3) 1_565 .
B1 F1 Na1 136.1(3) . .

loop_
_geom_bond_atom_site_label_1
_geom_bond_atom_site_label_2
_geom_bond_distance
_geom_bond_site_symmetry_2
U1 O7 1.745(5) .
U1 O6 1.784(3) .
U1 O10 2.376(3) .
U1 O9 2.416(3) 2_554
U1 O4 2.442(3) .
U1 O2 2.510(3) .
U1 O3 2.560(3) .
U1 O5 2.632(3) 2_554
U1 B3 3.041(4) .
U1 B2 3.097(5) 2_554
U1 Na1 3.8607(17) .
Na1 F1 2.216(3) .
Na1 O1 2.307(3) .
Na1 O1W 2.337(4) .
Na1 O8 2.399(3) .
Na1 O6 2.575(4) .
Na1 O11 2.750(4) .
Na1 O5 2.854(3) 2_554
Na1 B5 2.998(5) 1_565
B1 F1 1.429(5) .
B1 O9 1.457(6) .
B1 O4 1.457(5) 4
B1 O3 1.492(6) 4
B2 O10 1.459(5) 4_545
B2 O9 1.471(5) .
B2 O8 1.476(5) 2
B2 O5 1.482(5) .
B2 U1 3.097(5) 2
B3 O10 1.464(5) .
B3 O1 1.467(5) 1_545
B3 O2 1.469(5) .
B3 O4 1.484(5) 1_545
B4 O5 1.356(5) 4_444
B4 O3 1.366(6) .
B4 O2 1.377(5) 3_455
B5 O8 1.364(5) 3_445
B5 O1 1.364(6) 1_545
B5 O11 1.386(6) 1_545
B5 Na1 2.998(5) 1_545
O1 B5 1.364(6) 1_565
O1 B3 1.467(5) 1_565
O2 B4 1.377(5) 3_545
O3 B1 1.492(6) 4_454
O4 B1 1.457(5) 4_454
O4 B3 1.484(5) 1_565
O5 B4 1.356(5) 4_545
O5 U1 2.632(3) 2
O5 Na1 2.854(3) 2
O8 B5 1.364(5) 3
O8 B2 1.476(5) 2_554
O9 U1 2.416(3) 2
O10 B2 1.459(5) 4_444
O11 B5 1.386(6) 1_565
